data_1004007
loop_
_publ_author_name
'Song Jin'
'Ran Zhou'
'Ellen M. Scheuer'
'Jennifer Adamchuk'
'Lori L. Rayburn'
'Francis J. DiSalvo'

_publ_contact_author
; 
Prof. Francis J. DiSalvo 
Department of Chemistry and Chemical Biology 
Cornell University 
Ithaca, NY 14853 
;
_publ_contact_author_email fjd3@cornell.edu
_publ_contact_author_fax 607-255-4137
_publ_contact_author_phone 607-255-7238
_publ_section_title
;
Synthesis, Characterization, and Ligand Exchange Studies of W6S8L6 Cluster
Compounds
;
_journal_name_full 'Inorganic Chemistry'
_journal_page_first 2666
_journal_page_last 2674
_journal_paper_doi 10.1021/ic001314q
_journal_volume 40
_journal_year 2001
_chemical_compound_source ?
_chemical_formula_analytical ?
_chemical_formula_moiety 'W6 S8 (C4H11N)6 (C4H11N)'
_chemical_formula_structural ?
_chemical_formula_sum 'C32 H88 N8 S8 W6'
_chemical_formula_weight 1944.68
_chemical_melting_point ?
_chemical_name_common 'Tungsten Sulfide cluster'
_chemical_name_systematic
;
octakis(\mu~3~-sulfido)-hexakis(tert-butylamine)-hexa-tungsten
tert-butylamine solvate
;
_space_group_IT_number 15
_symmetry_cell_setting monoclinic
_symmetry_space_group_name_Hall '-C 2yc'
_symmetry_space_group_name_H-M 'C 1 2/c 1'
_atom_sites_solution_hydrogens geom
_atom_sites_solution_primary direct
_atom_sites_solution_secondary difmap
_audit_creation_method SHELXL
_cell_angle_alpha 90.00
_cell_angle_beta 99.7030(10)
_cell_angle_gamma 90.00
_cell_formula_units_Z 4
_cell_length_a 23.1036(4)
_cell_length_b 20.8216(3)
_cell_length_c 11.497
_cell_measurement_reflns_used ?
_cell_measurement_temperature 173(2)
_cell_measurement_theta_max ?
_cell_measurement_theta_min ?
_cell_volume 5451.46(12)
_computing_cell_refinement 'Bruker SAINT Plus'
_computing_data_collection 'BRUKER SMART'
_computing_data_reduction SHELXTL
_computing_molecular_graphics SHELXTL
_computing_publication_material SHELXTL
_computing_structure_refinement 'SHELXL-93 (Sheldrick, 1993)'
_computing_structure_solution 'SHELXS-86 (Sheldrick, 1990)'
_diffrn_ambient_temperature 173(2)
_diffrn_measurement_device ?
_diffrn_measurement_method '\w scans'
_diffrn_radiation_monochromator graphite
_diffrn_radiation_source 'fine-focus sealed tube'
_diffrn_radiation_type MoK\a
_diffrn_radiation_wavelength 0.71073
_diffrn_reflns_av_R_equivalents 0.0495
_diffrn_reflns_av_sigmaI/netI 0.0591
_diffrn_reflns_limit_h_max 27
_diffrn_reflns_limit_h_min -29
_diffrn_reflns_limit_k_max 26
_diffrn_reflns_limit_k_min -21
_diffrn_reflns_limit_l_max 15
_diffrn_reflns_limit_l_min -14
_diffrn_reflns_number 15950
_diffrn_reflns_theta_max 28.19
_diffrn_reflns_theta_min 1.33
_diffrn_standards_decay_% ?
_diffrn_standards_interval_count ?
_diffrn_standards_interval_time ?
_diffrn_standards_number ?
_exptl_absorpt_coefficient_mu 12.946
_exptl_absorpt_correction_T_max ?
_exptl_absorpt_correction_T_min ?
_exptl_absorpt_correction_type ?
_exptl_crystal_colour BROWN-RED
_exptl_crystal_density_diffrn 2.369
_exptl_crystal_density_meas ?
_exptl_crystal_density_method .
_exptl_crystal_description BLOCK
_exptl_crystal_F_000 3632
_exptl_crystal_size_max 0.2
_exptl_crystal_size_mid 0.1
_exptl_crystal_size_min 0.1
_refine_diff_density_max 1.354
_refine_diff_density_min -3.972
_refine_diff_density_rms 0.542
_refine_ls_extinction_coef ?
_refine_ls_extinction_method none
_refine_ls_goodness_of_fit_all 1.061
_refine_ls_goodness_of_fit_obs 0.969
_refine_ls_hydrogen_treatment mixed
_refine_ls_matrix_type full
_refine_ls_number_parameters 248
_refine_ls_number_reflns 5964
_refine_ls_number_restraints 2
_refine_ls_restrained_S_all 1.061
_refine_ls_restrained_S_obs 0.969
_refine_ls_R_factor_all 0.0465
_refine_ls_R_factor_obs 0.0325
_refine_ls_shift/esd_max -1.915
_refine_ls_shift/esd_mean 0.039
_refine_ls_structure_factor_coef Fsqd
_refine_ls_weighting_details 'w=1/[\s^2^(Fo^2^)+(0.0398P)^2^+0.0000P] where P=(Fo^2^+2Fc^2^)/3'
_refine_ls_weighting_scheme calc
_refine_ls_wR_factor_all 0.0905
_refine_ls_wR_factor_obs 0.0747
_reflns_number_observed 4914
_reflns_number_total 5964
_reflns_observed_criterion >2sigma(I)
_cod_depositor_comments
;
The following automatic conversions were performed:

'_chemical_melting_point' value 'not measured' was changed to '?' -
the value is undefined or not given.

Automatic conversion script
Id: cif_fix_values 1646 2011-03-28 12:23:43Z adriana 

The following automatic conversions were performed:

'_refine_ls_weighting_scheme' value 'calc
w=1/[\s^2^(Fo^2^)+(0.0398P)^2^+0.0000P] where P=(Fo^2^+2Fc^2^)/3' was
changed to 'calc'. New tag '_refine_ls_weighting_details' was
created. The value of the new tag was set to
'w=1/[\s^2^(Fo^2^)+(0.0398P)^2^+0.0000P] where P=(Fo^2^+2Fc^2^)/3'.

Automatic conversion script
Id: cif_fix_values 3143 2015-03-26 13:38:13Z robertas 

The following automatic conversions were performed:
data name '_publ_contact_email' replaced with
'_publ_contact_author_email' as specified in the replacement file
'/home/antanas/src/cod-tools/trunk/data/replacement-values/replacement_tags.lst'.

Automatic conversion script
Id: cif_correct_tags 4998 2017-03-02 13:24:31Z antanas 
;
_cod_original_sg_symbol_H-M C2/c
_cod_database_code 1004007

loop_
_symmetry_equiv_pos_as_xyz
'x, y, z'
'-x, y, -z+1/2'
'x+1/2, y+1/2, z'
'-x+1/2, y+1/2, -z+1/2'
'-x, -y, -z'
'x, -y, z-1/2'
'-x+1/2, -y+1/2, -z'
'x+1/2, -y+1/2, z-1/2'

loop_
_atom_site_aniso_label
_atom_site_aniso_U_11
_atom_site_aniso_U_22
_atom_site_aniso_U_33
_atom_site_aniso_U_23
_atom_site_aniso_U_13
_atom_site_aniso_U_12
W1 0.00766(15) 0.0094(2) 0.0116(2) 0.00001(11) 0.00384(12) -0.00098(11)
W2 0.00700(15) 0.0094(2) 0.0115(2) 0.00034(11) 0.00390(12) -0.00250(11)
W3 0.00729(15) 0.01067(15) 0.0105(2) 0.00099(12) 0.00258(11) -0.00159(11)
S1 0.0127(9) 0.0122(9) 0.0176(10) 0.0019(8) 0.0036(8) -0.0006(7)
S2 0.0118(9) 0.0123(9) 0.0148(10) -0.0012(8) 0.0029(7) -0.0035(7)
S3 0.0148(9) 0.0152(9) 0.0118(10) 0.0006(7) 0.0048(7) -0.0018(7)
S4 0.0070(9) 0.0159(9) 0.0177(10) 0.0001(8) 0.0041(7) -0.0014(7)
N1 0.021(4) 0.019(4) 0.018(4) -0.008(3) 0.007(3) 0.000(3)
N2 0.012(3) 0.016(3) 0.018(4) 0.000(3) 0.011(3) -0.007(3)
N3 0.021(4) 0.025(4) 0.015(4) 0.009(3) 0.003(3) -0.006(3)
C1 0.020(4) 0.028(5) 0.019(5) 0.000(4) 0.008(4) 0.007(4)
C2 0.026(5) 0.045(6) 0.051(7) -0.022(5) 0.025(5) -0.009(4)
C3 0.035(6) 0.030(6) 0.047(7) -0.014(5) 0.013(5) 0.007(4)
C4 0.047(7) 0.055(7) 0.047(7) 0.017(6) 0.022(6) 0.028(5)
C5 0.010(4) 0.019(4) 0.023(5) 0.001(3) 0.008(3) -0.003(3)
C6 0.021(4) 0.022(5) 0.032(5) 0.003(4) 0.001(4) -0.011(4)
C7 0.026(5) 0.022(5) 0.031(5) 0.006(4) 0.011(4) -0.012(4)
C8 0.022(5) 0.027(5) 0.036(6) 0.002(4) 0.016(4) -0.002(4)
C9 0.011(4) 0.025(5) 0.021(5) 0.002(4) 0.000(3) 0.007(3)
C10 0.013(4) 0.045(6) 0.025(5) -0.007(4) 0.004(4) -0.011(4)
C11 0.050(6) 0.029(6) 0.039(6) 0.001(5) -0.002(5) 0.020(5)
C12 0.027(5) 0.045(6) 0.019(5) 0.007(4) -0.004(4) -0.002(4)
N1S 0.030(5) 0.023(4) 0.032(5) -0.006(4) 0.011(4) -0.002(3)
C1S 0.033(5) 0.019(4) 0.015(4) 0.005(3) 0.005(4) -0.001(4)
C2S 0.034(5) 0.033(6) 0.034(6) -0.011(5) 0.006(4) -0.008(4)
C3S 0.038(6) 0.045(7) 0.032(6) -0.006(5) 0.004(5) 0.021(5)

loop_
_atom_site_label
_atom_site_type_symbol
_atom_site_fract_x
_atom_site_fract_y
_atom_site_fract_z
_atom_site_U_iso_or_equiv
_atom_site_thermal_displace_type
_atom_site_occupancy
_atom_site_calc_flag
_atom_site_refinement_flags
_atom_site_disorder_group
W1 W 0.292491(12) 0.185523(14) 0.93661(3) 0.00931(9) Uani 1 d . .
W2 W 0.196316(12) 0.187726(14) 1.03591(3) 0.00904(9) Uani 1 d . .
W3 W 0.296207(12) 0.237499(14) 1.14942(3) 0.00937(9) Uani 1 d . .
S1 S 0.28309(8) 0.12126(9) 1.1128(2) 0.0140(4) Uani 1 d . .
S2 S 0.19639(8) 0.14488(9) 0.8363(2) 0.0129(4) Uani 1 d . .
S3 S 0.20317(8) 0.24043(9) 1.2294(2) 0.0136(4) Uani 1 d . .
S4 S 0.38082(8) 0.23539(9) 1.0475(2) 0.0133(4) Uani 1 d . .
N1 N 0.3347(3) 0.1055(3) 0.8395(6) 0.019(2) Uani 1 d . .
H1A H 0.3157(15) 0.0783(21) 0.8410(6) 0.023 Uiso 1 calc R .
H1B H 0.3301(5) 0.1158(8) 0.7790(46) 0.023 Uiso 1 calc R .
N2 N 0.1397(3) 0.1075(3) 1.0948(6) 0.0145(14) Uani 1 d . .
H2A H 0.1523(9) 0.0749(22) 1.0714(16) 0.017 Uiso 1 calc R .
H2B H 0.1484(6) 0.1065(3) 1.1654(46) 0.017 Uiso 1 calc R .
N3 N 0.3436(3) 0.2232(3) 1.3408(6) 0.020(2) Uani 1 d . .
H3A H 0.3340(8) 0.2501(20) 1.3731(26) 0.024 Uiso 1 calc R .
H3B H 0.3299(11) 0.1949(22) 1.3613(17) 0.024 Uiso 1 calc R .
C1 C 0.3953(3) 0.0773(4) 0.8595(7) 0.022(2) Uani 1 d . .
C2 C 0.4379(4) 0.1306(5) 0.8450(9) 0.039(3) Uani 1 d . .
H2B H 0.4293(4) 0.1473(5) 0.7642(9) 0.058 Uiso 1 calc R .
H2C H 0.4781(4) 0.1138(5) 0.8604(9) 0.058 Uiso 1 calc R .
H2D H 0.4340(4) 0.1652(5) 0.9009(9) 0.058 Uiso 1 calc R .
C3 C 0.3988(4) 0.0259(5) 0.7655(9) 0.037(2) Uani 1 d . .
H3B H 0.3902(4) 0.0454(5) 0.6869(9) 0.055 Uiso 1 calc R .
H3C H 0.3700(4) -0.0080(5) 0.7718(9) 0.055 Uiso 1 calc R .
H3D H 0.4383(4) 0.0073(5) 0.7776(9) 0.055 Uiso 1 calc R .
C4 C 0.4082(5) 0.0506(5) 0.9839(9) 0.048(3) Uani 1 d . .
H4A H 0.3802(5) 0.0162(5) 0.9922(9) 0.072 Uiso 1 calc R .
H4B H 0.4044(5) 0.0849(5) 1.0405(9) 0.072 Uiso 1 calc R .
H4C H 0.4482(5) 0.0335(5) 0.9993(9) 0.072 Uiso 1 calc R .
C5 C 0.0743(3) 0.0999(4) 1.0704(7) 0.017(2) Uani 1 d . .
C6 C 0.0552(4) 0.0982(4) 0.9366(8) 0.026(2) Uani 1 d . .
H6A H 0.0735(4) 0.0613(4) 0.9040(8) 0.038 Uiso 1 calc R .
H6B H 0.0674(4) 0.1379(4) 0.9021(8) 0.038 Uiso 1 calc R .
H6C H 0.0124(4) 0.0941(4) 0.9178(8) 0.038 Uiso 1 calc R .
C7 C 0.0570(4) 0.0372(4) 1.1258(8) 0.026(2) Uani 1 d . .
H7A H 0.0695(4) 0.0389(4) 1.2115(8) 0.038 Uiso 1 calc R .
H7B H 0.0762(4) 0.0009(4) 1.0935(8) 0.038 Uiso 1 calc R .
H7C H 0.0143(4) 0.0317(4) 1.1076(8) 0.038 Uiso 1 calc R .
C8 C 0.0469(4) 0.1567(4) 1.1258(8) 0.027(2) Uani 1 d . .
H8A H 0.0600(4) 0.1564(4) 1.2114(8) 0.041 Uiso 1 calc R .
H8B H 0.0040(4) 0.1531(4) 1.1086(8) 0.041 Uiso 1 calc R .
H8C H 0.0590(4) 0.1969(4) 1.0927(8) 0.041 Uiso 1 calc R .
C9 C 0.4076(3) 0.2160(4) 1.3897(7) 0.019(2) Uani 1 d . .
C10 C 0.4407(4) 0.2725(5) 1.3531(8) 0.028(2) Uani 1 d . .
H10A H 0.4352(4) 0.2746(5) 1.2667(8) 0.042 Uiso 1 calc R .
H10B H 0.4826(4) 0.2677(5) 1.3849(8) 0.042 Uiso 1 calc R .
H10C H 0.4259(4) 0.3121(5) 1.3837(8) 0.042 Uiso 1 calc R .
C11 C 0.4286(4) 0.1539(5) 1.3394(9) 0.040(3) Uani 1 d . .
H11A H 0.4067(4) 0.1175(5) 1.3639(9) 0.061 Uiso 1 calc R .
H11B H 0.4706(4) 0.1481(5) 1.3690(9) 0.061 Uiso 1 calc R .
H11C H 0.4221(4) 0.1564(5) 1.2531(9) 0.061 Uiso 1 calc R .
C12 C 0.4154(4) 0.2117(5) 1.5245(8) 0.031(2) Uani 1 d . .
H12A H 0.3934(4) 0.1747(5) 1.5468(8) 0.046 Uiso 1 calc R .
H12B H 0.4006(4) 0.2511(5) 1.5558(8) 0.046 Uiso 1 calc R .
H12C H 0.4571(4) 0.2064(5) 1.5571(8) 0.046 Uiso 1 calc R .
N1S N 0.2051(3) -0.0259(4) 1.0874(8) 0.028(2) Uani 1 d D .
H1SA H 0.2331(33) -0.0066(44) 1.1027(87) 0.033 Uiso 1 d D .
H1SB H 0.1889(38) -0.0412(45) 1.1463(72) 0.033 Uiso 1 d D .
C1S C 0.2079(4) -0.0726(4) 0.9920(7) 0.022(2) Uani 1 d . .
C2S C 0.1477(4) -0.1021(4) 0.9568(9) 0.034(2) Uani 1 d . .
H2SA H 0.1364(4) -0.1242(4) 1.0248(9) 0.051 Uiso 1 calc R .
H2SB H 0.1485(4) -0.1330(4) 0.8928(9) 0.051 Uiso 1 calc R .
H2SC H 0.1191(4) -0.0683(4) 0.9298(9) 0.051 Uiso 1 calc R .
C3S C 0.2526(4) -0.1254(5) 1.0320(9) 0.039(3) Uani 1 d . .
H3SA H 0.2917(4) -0.1063(5) 1.0546(9) 0.058 Uiso 1 calc R .
H3SB H 0.2533(4) -0.1559(5) 0.9672(9) 0.058 Uiso 1 calc R .
H3SC H 0.2417(4) -0.1480(5) 1.0998(9) 0.058 Uiso 1 calc R .
C4S C 0.2274(4) -0.0375(5) 0.8903(9) 0.043(3) Uiso 1 d . .
H4SA H 0.2664(4) -0.0189(5) 0.9163(9) 0.064 Uiso 1 calc R .
H4SB H 0.1994(4) -0.0031(5) 0.8631(9) 0.064 Uiso 1 calc R .
H4SC H 0.2290(4) -0.0676(5) 0.8254(9) 0.064 Uiso 1 calc R .

loop_
_atom_type_symbol
_atom_type_description
_atom_type_scat_dispersion_real
_atom_type_scat_dispersion_imag
_atom_type_scat_source
C C 0.0033 0.0016 'International Tables Vol C Tables 4.2.6.8 and 6.1.1.4'
H H 0.0000 0.0000 'International Tables Vol C Tables 4.2.6.8 and 6.1.1.4'
N N 0.0061 0.0033 'International Tables Vol C Tables 4.2.6.8 and 6.1.1.4'
S S 0.1246 0.1234 'International Tables Vol C Tables 4.2.6.8 and 6.1.1.4'
W W -0.8490 6.8722 'International Tables Vol C Tables 4.2.6.8 and 6.1.1.4'

loop_
_geom_angle_atom_site_label_1
_geom_angle_atom_site_label_2
_geom_angle_atom_site_label_3
_geom_angle
_geom_angle_site_symmetry_1
_geom_angle_site_symmetry_3
_geom_angle_publ_flag
N1 W1 S4 100.1(2) . . ?
N1 W1 S1 96.2(2) . . ?
S4 W1 S1 89.06(6) . . ?
N1 W1 S3 90.1(2) . 7_557 ?
S4 W1 S3 89.94(6) . 7_557 ?
S1 W1 S3 173.71(6) . 7_557 ?
N1 W1 S2 86.9(2) . . ?
S4 W1 S2 172.99(6) . . ?
S1 W1 S2 90.06(6) . . ?
S3 W1 S2 90.18(6) 7_557 . ?
N1 W1 W3 128.1(2) . 7_557 ?
S4 W1 W3 117.45(5) . 7_557 ?
S1 W1 W3 117.61(4) . 7_557 ?
S3 W1 W3 57.65(4) 7_557 7_557 ?
S2 W1 W3 57.14(4) . 7_557 ?
N1 W1 W3 141.8(2) . . ?
S4 W1 W3 56.92(5) . . ?
S1 W1 W3 57.32(5) . . ?
S3 W1 W3 117.22(5) 7_557 . ?
S2 W1 W3 117.07(5) . . ?
W3 W1 W3 90.016(13) 7_557 . ?
N1 W1 W2 132.0(2) . . ?
S4 W1 W2 116.86(5) . . ?
S1 W1 W2 57.48(4) . . ?
S3 W1 W2 117.78(5) 7_557 . ?
S2 W1 W2 57.16(5) . . ?
W3 W1 W2 60.175(11) 7_557 . ?
W3 W1 W2 59.963(11) . . ?
N1 W1 W2 137.0(2) . 7_557 ?
S4 W1 W2 57.49(4) . 7_557 ?
S1 W1 W2 117.38(5) . 7_557 ?
S3 W1 W2 57.15(5) 7_557 7_557 ?
S2 W1 W2 117.12(4) . 7_557 ?
W3 W1 W2 60.019(11) 7_557 7_557 ?
W3 W1 W2 60.088(11) . 7_557 ?
W2 W1 W2 90.196(12) . 7_557 ?
N2 W2 S3 90.6(2) . . ?
N2 W2 S2 95.8(2) . . ?
S3 W2 S2 173.56(6) . . ?
N2 W2 S4 100.2(2) . 7_557 ?
S3 W2 S4 89.67(6) . 7_557 ?
S2 W2 S4 89.24(6) . 7_557 ?
N2 W2 S1 87.4(2) . . ?
S3 W2 S1 90.10(6) . . ?
S2 W2 S1 90.14(6) . . ?
S4 W2 S1 172.37(6) 7_557 . ?
N2 W2 W3 129.0(2) . . ?
S3 W2 W3 57.66(4) . . ?
S2 W2 W3 117.46(4) . . ?
S4 W2 W3 116.60(5) 7_557 . ?
S1 W2 W3 57.26(4) . . ?
N2 W2 W1 132.3(2) . . ?
S3 W2 W1 117.62(5) . . ?
S2 W2 W1 57.50(4) . . ?
S4 W2 W1 116.41(4) 7_557 . ?
S1 W2 W1 57.26(5) . . ?
W3 W2 W1 60.005(11) . . ?
N2 W2 W1 137.3(2) . 7_557 ?
S3 W2 W1 57.41(4) . 7_557 ?
S2 W2 W1 116.99(4) . 7_557 ?
S4 W2 W1 56.82(4) 7_557 7_557 ?
S1 W2 W1 117.07(4) . 7_557 ?
W3 W2 W1 59.847(11) . 7_557 ?
W1 W2 W1 89.804(12) . 7_557 ?
N2 W2 W3 141.1(2) . 7_557 ?
S3 W2 W3 117.30(5) . 7_557 ?
S2 W2 W3 57.10(4) . 7_557 ?
S4 W2 W3 56.67(4) 7_557 7_557 ?
S1 W2 W3 117.01(5) . 7_557 ?
W3 W2 W3 89.820(12) . 7_557 ?
W1 W2 W3 59.793(11) . 7_557 ?
W1 W2 W3 59.921(11) 7_557 7_557 ?
N3 W3 S4 99.5(2) . . ?
N3 W3 S2 92.8(2) . 7_557 ?
S4 W3 S2 89.87(6) . 7_557 ?
N3 W3 S1 93.5(2) . . ?
S4 W3 S1 89.17(6) . . ?
S2 W3 S1 173.72(6) 7_557 . ?
N3 W3 S3 87.2(2) . . ?
S4 W3 S3 173.25(6) . . ?
S2 W3 S3 90.31(6) 7_557 . ?
S1 W3 S3 89.91(6) . . ?
N3 W3 W1 130.2(2) . 7_557 ?
S4 W3 W1 117.48(5) . 7_557 ?
S2 W3 W1 57.64(4) 7_557 7_557 ?
S1 W3 W1 117.60(5) . 7_557 ?
S3 W3 W1 57.35(4) . 7_557 ?
N3 W3 W2 130.6(2) . . ?
S4 W3 W2 117.09(5) . . ?
S2 W3 W2 117.73(4) 7_557 . ?
S1 W3 W2 57.51(4) . . ?
S3 W3 W2 57.11(5) . . ?
W1 W3 W2 60.133(11) 7_557 . ?
N3 W3 W1 139.5(2) . . ?
S4 W3 W1 57.08(5) . . ?
S2 W3 W1 117.22(5) 7_557 . ?
S1 W3 W1 57.34(5) . . ?
S3 W3 W1 117.10(5) . . ?
W1 W3 W1 89.984(13) 7_557 . ?
W2 W3 W1 60.032(11) . . ?
N3 W3 W2 138.9(2) . 7_557 ?
S4 W3 W2 57.50(5) . 7_557 ?
S2 W3 W2 57.25(5) 7_557 7_557 ?
S1 W3 W2 117.31(5) . 7_557 ?
S3 W3 W2 117.34(5) . 7_557 ?
W1 W3 W2 60.033(11) 7_557 7_557 ?
W2 W3 W2 90.180(12) . 7_557 ?
W1 W3 W2 59.992(11) . 7_557 ?
W3 S1 W1 65.35(5) . . ?
W3 S1 W2 65.22(5) . . ?
W1 S1 W2 65.26(5) . . ?
W3 S2 W2 65.65(5) 7_557 . ?
W3 S2 W1 65.22(4) 7_557 . ?
W2 S2 W1 65.34(5) . . ?
W2 S3 W1 65.44(5) . 7_557 ?
W2 S3 W3 65.23(5) . . ?
W1 S3 W3 65.00(5) 7_557 . ?
W3 S4 W1 65.99(4) . . ?
W3 S4 W2 65.84(5) . 7_557 ?
W1 S4 W2 65.70(5) . 7_557 ?
C1 N1 W1 131.8(5) . . ?
C5 N2 W2 129.0(5) . . ?
C9 N3 W3 130.6(5) . . ?
N1 C1 C4 108.5(7) . . ?
N1 C1 C2 107.8(7) . . ?
C4 C1 C2 110.3(8) . . ?
N1 C1 C3 108.8(7) . . ?
C4 C1 C3 112.5(8) . . ?
C2 C1 C3 108.8(7) . . ?
N2 C5 C6 107.6(6) . . ?
N2 C5 C8 108.4(6) . . ?
C6 C5 C8 111.6(7) . . ?
N2 C5 C7 109.7(6) . . ?
C6 C5 C7 110.2(7) . . ?
C8 C5 C7 109.3(7) . . ?
C10 C9 N3 109.5(7) . . ?
C10 C9 C12 110.5(7) . . ?
N3 C9 C12 109.0(7) . . ?
C10 C9 C11 110.3(8) . . ?
N3 C9 C11 107.4(7) . . ?
C12 C9 C11 110.0(8) . . ?
N1S C1S C2S 108.3(7) . . ?
N1S C1S C4S 108.2(7) . . ?
C2S C1S C4S 111.7(8) . . ?
N1S C1S C3S 111.3(7) . . ?
C2S C1S C3S 109.5(8) . . ?
C4S C1S C3S 107.8(8) . . ?

loop_
_geom_bond_atom_site_label_1
_geom_bond_atom_site_label_2
_geom_bond_distance
_geom_bond_site_symmetry_2
_geom_bond_publ_flag
W1 N1 2.311(6) . ?
W1 S4 2.448(2) . ?
W1 S1 2.467(2) . ?
W1 S3 2.469(2) 7_557 ?
W1 S2 2.473(2) . ?
W1 W3 2.6577(4) 7_557 ?
W1 W3 2.6635(4) . ?
W1 W2 2.6642(4) . ?
W1 W2 2.6654(4) 7_557 ?
W2 N2 2.292(6) . ?
W2 S3 2.462(2) . ?
W2 S2 2.463(2) . ?
W2 S4 2.466(2) 7_557 ?
W2 S1 2.473(2) . ?
W2 W3 2.6623(4) . ?
W2 W1 2.6654(4) 7_557 ?
W2 W3 2.6680(4) 7_557 ?
W3 N3 2.305(6) . ?
W3 S4 2.443(2) . ?
W3 S2 2.459(2) 7_557 ?
W3 S1 2.467(2) . ?
W3 S3 2.477(2) . ?
W3 W1 2.6577(4) 7_557 ?
W3 W2 2.6680(4) 7_557 ?
S2 W3 2.459(2) 7_557 ?
S3 W1 2.469(2) 7_557 ?
S4 W2 2.466(2) 7_557 ?
N1 C1 1.500(10) . ?
N2 C5 1.499(9) . ?
N3 C9 1.498(9) . ?
C1 C4 1.516(12) . ?
C1 C2 1.510(12) . ?
C1 C3 1.533(12) . ?
C5 C6 1.528(12) . ?
C5 C8 1.529(11) . ?
C5 C7 1.535(11) . ?
C9 C10 1.502(12) . ?
C9 C12 1.533(12) . ?
C9 C11 1.529(12) . ?
N1S C1S 1.475(11) . ?
C1S C2S 1.512(12) . ?
C1S C4S 1.512(12) . ?
C1S C3S 1.526(12) . ?
